data_7240006
loop_
_publ_author_name
'Mondal, Pradip Kumar'
'Bhandary, Subhrajyoti'
'Javoor, Manjunath G.'
'Cleetus, Annie'
'Mangalampalli, S. R. N. Kiran'
'Ramamurty, Upadrasta'
'Chopra, Deepak'

_publ_section_title
;
 Probing the distinct nanomechanical behaviour of a new co-crystal and a
 known solvate of 5-fluoroisatin and identification of a new polymorph
;
_journal_issue 15
_journal_name_full CrystEngComm
_journal_page_first 2566
_journal_page_last 2572
_journal_paper_doi 10.1039/C9CE01659G
_journal_volume 22
_journal_year 2020
_chemical_formula_sum 'C14 H9 F N2 O4'
_chemical_formula_weight 288.23
_space_group_crystal_system monoclinic
_space_group_IT_number 14
_space_group_name_Hall '-P 2yn'
_space_group_name_H-M_alt 'P 1 21/n 1'
_atom_sites_solution_hydrogens geom
_audit_creation_method SHELXL-2016/6
_audit_update_record
;
2019-01-10 deposited with the CCDC.	2020-03-02 downloaded from the CCDC.
;
_cell_angle_alpha 90
_cell_angle_beta 96.692(2)
_cell_angle_gamma 90
_cell_formula_units_Z 4
_cell_length_a 12.8358(7)
_cell_length_b 6.1720(3)
_cell_length_c 15.5627(8)
_cell_measurement_reflns_used 6886
_cell_measurement_temperature 100(2)
_cell_measurement_theta_max 29.87
_cell_measurement_theta_min 2.64
_cell_volume 1224.52(11)
_computing_structure_refinement 'SHELXL-2016/6 (Sheldrick, 2016)'
_computing_structure_solution 'SHELXT 2014/5 (Sheldrick, 2014)'
_diffrn_ambient_temperature 100(2)
_diffrn_measured_fraction_theta_full 0.998
_diffrn_measured_fraction_theta_max 0.995
_diffrn_measurement_device_type 'Bruker APEX-II CCD'
_diffrn_measurement_method '\f and \w scans'
_diffrn_radiation_type MoK\a
_diffrn_radiation_wavelength 0.71073
_diffrn_reflns_av_R_equivalents 0.0504
_diffrn_reflns_av_unetI/netI 0.0435
_diffrn_reflns_Laue_measured_fraction_full 0.998
_diffrn_reflns_Laue_measured_fraction_max 0.995
_diffrn_reflns_limit_h_max 17
_diffrn_reflns_limit_h_min -18
_diffrn_reflns_limit_k_max 8
_diffrn_reflns_limit_k_min -8
_diffrn_reflns_limit_l_max 21
_diffrn_reflns_limit_l_min -21
_diffrn_reflns_number 16042
_diffrn_reflns_point_group_measured_fraction_full 0.998
_diffrn_reflns_point_group_measured_fraction_max 0.995
_diffrn_reflns_theta_full 25.242
_diffrn_reflns_theta_max 30.035
_diffrn_reflns_theta_min 2.636
_exptl_absorpt_coefficient_mu 0.127
_exptl_absorpt_correction_T_max 0.7460
_exptl_absorpt_correction_T_min 0.6486
_exptl_absorpt_correction_type multi-scan
_exptl_absorpt_process_details 'SADABS 2014/5'
_exptl_crystal_density_diffrn 1.563
_exptl_crystal_description block
_exptl_crystal_F_000 592
_exptl_crystal_size_max 0.310
_exptl_crystal_size_mid 0.190
_exptl_crystal_size_min 0.080
_refine_diff_density_max 0.344
_refine_diff_density_min -0.300
_refine_diff_density_rms 0.076
_refine_ls_extinction_method none
_refine_ls_goodness_of_fit_ref 1.065
_refine_ls_hydrogen_treatment constr
_refine_ls_matrix_type full
_refine_ls_number_parameters 190
_refine_ls_number_reflns 3561
_refine_ls_number_restraints 0
_refine_ls_restrained_S_all 1.065
_refine_ls_R_factor_all 0.0674
_refine_ls_R_factor_gt 0.0470
_refine_ls_shift/su_max 0.000
_refine_ls_shift/su_mean 0.000
_refine_ls_structure_factor_coef Fsqd
_refine_ls_weighting_details 'w=1/[\s^2^(Fo^2^)+(0.0578P)^2^+0.3835P] where P=(Fo^2^+2Fc^2^)/3'
_refine_ls_weighting_scheme calc
_refine_ls_wR_factor_gt 0.1074
_refine_ls_wR_factor_ref 0.1166
_reflns_Friedel_coverage 0.000
_reflns_number_gt 2767
_reflns_number_total 3561
_reflns_threshold_expression 'I > 2\s(I)'
_cod_data_source_file c9ce01659g2.cif
_cod_data_source_block shelx_CCDC2
_cod_depositor_comments
;Adding full bibliography for 7240004--7240007.cif.

 Adding full bibliography for 7240004--7240007.cif.
;
_cod_original_sg_symbol_H-M 'P 21/n'
_cod_database_code 7240006
_shelx_shelxl_version_number 2016/6
_shelx_space_group_comment
;
The symmetry employed for this shelxl refinement is uniquely defined
by the following loop, which should always be used as a source of
symmetry information in preference to the above space-group names.
They are only intended as comments.
;
_shelx_estimated_absorpt_t_min 0.962
_shelx_estimated_absorpt_t_max 0.990

loop_
_space_group_symop_operation_xyz
'x, y, z'
'-x+1/2, y+1/2, -z+1/2'
'-x, -y, -z'
'x-1/2, -y-1/2, z-1/2'

loop_
_atom_site_label
_atom_site_type_symbol
_atom_site_fract_x
_atom_site_fract_y
_atom_site_fract_z
_atom_site_U_iso_or_equiv
_atom_site_adp_type
_atom_site_occupancy
_atom_site_site_symmetry_order
_atom_site_calc_flag
_atom_site_refinement_flags_posn
_atom_site_refinement_flags_adp
_atom_site_refinement_flags_occupancy
_atom_site_disorder_assembly
_atom_site_disorder_group
F1 F 0.25618(7) 0.26822(16) 0.36274(6) 0.0314(2) Uani 1 1 d . . . . .
O1 O 0.79270(8) -0.07452(17) 0.43962(6) 0.0206(2) Uani 1 1 d . . . . .
O2 O 0.67437(9) 0.31230(17) 0.48748(7) 0.0247(2) Uani 1 1 d . . . . .
O3 O 0.58470(7) 0.49066(14) 0.26203(6) 0.0169(2) Uani 1 1 d . . . . .
O4 O 0.71853(7) 0.25206(14) 0.27454(6) 0.0154(2) Uani 1 1 d . . . . .
N1 N 0.62766(9) -0.17432(17) 0.37533(7) 0.0140(2) Uani 1 1 d . . . . .
H1 H 0.642223 -0.301372 0.354012 0.017 Uiso 1 1 calc R U . . .
N2 N 0.60761(8) -0.02703(17) 0.16761(7) 0.0113(2) Uani 1 1 d . . . . .
H2 H 0.671916 -0.054844 0.191139 0.014 Uiso 1 1 calc R U . . .
C1 C 0.69945(11) -0.0440(2) 0.42053(8) 0.0153(3) Uani 1 1 d . . . . .
C2 C 0.63668(11) 0.1608(2) 0.44555(8) 0.0156(3) Uani 1 1 d . . . . .
C3 C 0.52820(10) 0.1204(2) 0.40812(8) 0.0132(3) Uani 1 1 d . . . . .
C4 C 0.52678(10) -0.0808(2) 0.36677(8) 0.0121(2) Uani 1 1 d . . . . .
C5 C 0.43531(10) -0.1669(2) 0.32436(9) 0.0160(3) Uani 1 1 d . . . . .
H5 H 0.434650 -0.303922 0.296453 0.019 Uiso 1 1 calc R U . . .
C6 C 0.34413(11) -0.0439(2) 0.32437(9) 0.0194(3) Uani 1 1 d . . . . .
H6 H 0.279576 -0.096819 0.296052 0.023 Uiso 1 1 calc R U . . .
C7 C 0.34751(11) 0.1552(2) 0.36555(9) 0.0195(3) Uani 1 1 d . . . . .
C8 C 0.43718(11) 0.2435(2) 0.40833(9) 0.0174(3) Uani 1 1 d . . . . .
H8 H 0.437173 0.380173 0.436385 0.021 Uiso 1 1 calc R U . . .
C9 C 0.62889(10) 0.3189(2) 0.24549(8) 0.0120(2) Uani 1 1 d . . . . .
C10 C 0.56456(10) 0.1659(2) 0.18378(8) 0.0115(2) Uani 1 1 d . . . . .
C11 C 0.46437(10) 0.2128(2) 0.14589(9) 0.0147(3) Uani 1 1 d . . . . .
H11 H 0.433410 0.348978 0.155820 0.018 Uiso 1 1 calc R U . . .
C12 C 0.40915(10) 0.0600(2) 0.09324(9) 0.0165(3) Uani 1 1 d . . . . .
H12 H 0.340231 0.091109 0.066943 0.020 Uiso 1 1 calc R U . . .
C13 C 0.45537(11) -0.1389(2) 0.07923(8) 0.0165(3) Uani 1 1 d . . . . .
H13 H 0.418082 -0.245935 0.044177 0.020 Uiso 1 1 calc R U . . .
C14 C 0.55650(10) -0.1781(2) 0.11718(8) 0.0137(3) Uani 1 1 d . . . . .
H14 H 0.589685 -0.312027 0.107495 0.016 Uiso 1 1 calc R U . . .

loop_
_atom_site_aniso_label
_atom_site_aniso_U_11
_atom_site_aniso_U_22
_atom_site_aniso_U_33
_atom_site_aniso_U_23
_atom_site_aniso_U_13
_atom_site_aniso_U_12
F1 0.0205(5) 0.0426(6) 0.0313(5) -0.0008(4) 0.0031(4) 0.0189(4)
O1 0.0142(5) 0.0250(5) 0.0216(5) 0.0066(4) -0.0028(4) 0.0016(4)
O2 0.0292(6) 0.0215(5) 0.0215(5) -0.0058(4) -0.0045(4) -0.0033(4)
O3 0.0163(5) 0.0122(4) 0.0223(5) -0.0027(4) 0.0035(4) 0.0011(3)
O4 0.0127(4) 0.0127(4) 0.0195(5) -0.0001(3) -0.0032(4) -0.0003(3)
N1 0.0121(5) 0.0118(5) 0.0179(5) -0.0010(4) 0.0011(4) 0.0025(4)
N2 0.0103(5) 0.0112(5) 0.0121(5) 0.0014(4) -0.0002(4) -0.0009(4)
C1 0.0165(6) 0.0165(6) 0.0129(6) 0.0034(5) 0.0014(5) 0.0011(5)
C2 0.0203(7) 0.0149(6) 0.0112(6) 0.0015(5) -0.0005(5) 0.0000(5)
C3 0.0168(6) 0.0127(6) 0.0100(5) 0.0009(4) 0.0015(5) 0.0014(5)
C4 0.0132(6) 0.0132(6) 0.0102(5) 0.0019(4) 0.0033(5) 0.0017(4)
C5 0.0145(6) 0.0175(6) 0.0165(6) -0.0010(5) 0.0034(5) -0.0013(5)
C6 0.0130(6) 0.0282(7) 0.0170(6) 0.0003(5) 0.0022(5) 0.0001(5)
C7 0.0153(7) 0.0262(7) 0.0175(6) 0.0035(5) 0.0044(5) 0.0106(5)
C8 0.0230(7) 0.0159(6) 0.0139(6) 0.0001(5) 0.0044(5) 0.0058(5)
C9 0.0131(6) 0.0112(5) 0.0120(5) 0.0014(4) 0.0027(5) -0.0022(4)
C10 0.0106(6) 0.0117(6) 0.0125(6) 0.0021(4) 0.0025(5) -0.0003(4)
C11 0.0107(6) 0.0149(6) 0.0186(6) 0.0033(5) 0.0018(5) 0.0009(5)
C12 0.0100(6) 0.0222(7) 0.0167(6) 0.0042(5) -0.0009(5) -0.0031(5)
C13 0.0162(7) 0.0189(6) 0.0139(6) 0.0013(5) 0.0004(5) -0.0064(5)
C14 0.0155(6) 0.0125(6) 0.0131(6) 0.0005(5) 0.0018(5) -0.0025(5)

loop_
_atom_type_symbol
_atom_type_description
_atom_type_scat_dispersion_real
_atom_type_scat_dispersion_imag
_atom_type_scat_source
C C 0.0033 0.0016 'International Tables Vol C Tables 4.2.6.8 and 6.1.1.4'
H H 0.0000 0.0000 'International Tables Vol C Tables 4.2.6.8 and 6.1.1.4'
N N 0.0061 0.0033 'International Tables Vol C Tables 4.2.6.8 and 6.1.1.4'
O O 0.0106 0.0060 'International Tables Vol C Tables 4.2.6.8 and 6.1.1.4'
F F 0.0171 0.0103 'International Tables Vol C Tables 4.2.6.8 and 6.1.1.4'

loop_
_geom_angle_atom_site_label_1
_geom_angle_atom_site_label_2
_geom_angle_atom_site_label_3
_geom_angle
_geom_angle_site_symmetry_1
_geom_angle_site_symmetry_3
_geom_angle_publ_flag
C1 N1 C4 111.55(11) . . ?
C1 N1 H1 124.2 . . ?
C4 N1 H1 124.2 . . ?
C14 N2 C10 122.70(11) . . ?
C14 N2 H2 118.6 . . ?
C10 N2 H2 118.6 . . ?
O1 C1 N1 128.76(13) . . ?
O1 C1 C2 125.67(12) . . ?
N1 C1 C2 105.56(11) . . ?
O2 C2 C3 130.37(13) . . ?
O2 C2 C1 124.84(13) . . ?
C3 C2 C1 104.78(11) . . ?
C8 C3 C4 121.29(12) . . ?
C8 C3 C2 131.57(12) . . ?
C4 C3 C2 107.14(11) . . ?
C5 C4 C3 121.72(12) . . ?
C5 C4 N1 127.32(12) . . ?
C3 C4 N1 110.96(11) . . ?
C4 C5 C6 117.10(12) . . ?
C4 C5 H5 121.5 . . ?
C6 C5 H5 121.5 . . ?
C7 C6 C5 120.15(13) . . ?
C7 C6 H6 119.9 . . ?
C5 C6 H6 119.9 . . ?
F1 C7 C8 118.85(13) . . ?
F1 C7 C6 117.38(13) . . ?
C8 C7 C6 123.77(13) . . ?
C7 C8 C3 115.97(12) . . ?
C7 C8 H8 122.0 . . ?
C3 C8 H8 122.0 . . ?
O3 C9 O4 128.79(12) . . ?
O3 C9 C10 115.67(11) . . ?
O4 C9 C10 115.51(11) . . ?
N2 C10 C11 119.12(12) . . ?
N2 C10 C9 117.52(11) . . ?
C11 C10 C9 123.33(11) . . ?
C10 C11 C12 119.70(12) . . ?
C10 C11 H11 120.2 . . ?
C12 C11 H11 120.2 . . ?
C11 C12 C13 119.60(12) . . ?
C11 C12 H12 120.2 . . ?
C13 C12 H12 120.2 . . ?
C14 C13 C12 118.91(12) . . ?
C14 C13 H13 120.5 . . ?
C12 C13 H13 120.5 . . ?
N2 C14 C13 119.95(12) . . ?
N2 C14 H14 120.0 . . ?
C13 C14 H14 120.0 . . ?

loop_
_geom_bond_atom_site_label_1
_geom_bond_atom_site_label_2
_geom_bond_distance
_geom_bond_site_symmetry_2
_geom_bond_publ_flag
F1 C7 1.3605(15) . ?
O1 C1 1.2139(17) . ?
O2 C2 1.2087(17) . ?
O3 C9 1.2433(15) . ?
O4 C9 1.2559(16) . ?
N1 C1 1.3563(17) . ?
N1 C4 1.4098(16) . ?
N1 H1 0.8800 . ?
N2 C14 1.3400(16) . ?
N2 C10 1.3486(16) . ?
N2 H2 0.8800 . ?
C1 C2 1.5723(19) . ?
C2 C3 1.4667(19) . ?
C3 C8 1.3939(18) . ?
C3 C4 1.3975(18) . ?
C4 C5 1.3844(18) . ?
C5 C6 1.3954(19) . ?
C5 H5 0.9500 . ?
C6 C7 1.384(2) . ?
C6 H6 0.9500 . ?
C7 C8 1.373(2) . ?
C8 H8 0.9500 . ?
C9 C10 1.5203(18) . ?
C10 C11 1.3815(18) . ?
C11 C12 1.3883(19) . ?
C11 H11 0.9500 . ?
C12 C13 1.392(2) . ?
C12 H12 0.9500 . ?
C13 C14 1.3834(19) . ?
C13 H13 0.9500 . ?
C14 H14 0.9500 . ?

loop_
_geom_torsion_atom_site_label_1
_geom_torsion_atom_site_label_2
_geom_torsion_atom_site_label_3
_geom_torsion_atom_site_label_4
_geom_torsion
_geom_torsion_site_symmetry_1
_geom_torsion_site_symmetry_2
_geom_torsion_site_symmetry_3
_geom_torsion_site_symmetry_4
_geom_torsion_publ_flag
C4 N1 C1 O1 179.96(13) . . . . ?
C4 N1 C1 C2 0.63(14) . . . . ?
O1 C1 C2 O2 -0.4(2) . . . . ?
N1 C1 C2 O2 178.92(13) . . . . ?
O1 C1 C2 C3 -179.80(12) . . . . ?
N1 C1 C2 C3 -0.45(13) . . . . ?
O2 C2 C3 C8 1.0(2) . . . . ?
C1 C2 C3 C8 -179.64(13) . . . . ?
O2 C2 C3 C4 -179.22(14) . . . . ?
C1 C2 C3 C4 0.11(13) . . . . ?
C8 C3 C4 C5 -0.06(19) . . . . ?
C2 C3 C4 C5 -179.84(11) . . . . ?
C8 C3 C4 N1 -179.96(11) . . . . ?
C2 C3 C4 N1 0.26(14) . . . . ?
C1 N1 C4 C5 179.51(12) . . . . ?
C1 N1 C4 C3 -0.60(15) . . . . ?
C3 C4 C5 C6 0.16(19) . . . . ?
N1 C4 C5 C6 -179.96(12) . . . . ?
C4 C5 C6 C7 0.0(2) . . . . ?
C5 C6 C7 F1 179.52(12) . . . . ?
C5 C6 C7 C8 -0.3(2) . . . . ?
F1 C7 C8 C3 -179.43(12) . . . . ?
C6 C7 C8 C3 0.4(2) . . . . ?
C4 C3 C8 C7 -0.22(19) . . . . ?
C2 C3 C8 C7 179.50(13) . . . . ?
C14 N2 C10 C11 -1.17(18) . . . . ?
C14 N2 C10 C9 177.17(11) . . . . ?
O3 C9 C10 N2 -176.70(11) . . . . ?
O4 C9 C10 N2 1.59(16) . . . . ?
O3 C9 C10 C11 1.58(18) . . . . ?
O4 C9 C10 C11 179.86(12) . . . . ?
N2 C10 C11 C12 1.11(19) . . . . ?
C9 C10 C11 C12 -177.14(12) . . . . ?
C10 C11 C12 C13 0.02(19) . . . . ?
C11 C12 C13 C14 -1.10(19) . . . . ?
C10 N2 C14 C13 0.07(19) . . . . ?
C12 C13 C14 N2 1.07(19) . . . . ?
